data_1574840
loop_
_publ_author_name
'Nguyen, Tri Minh'
'Tawfik, Sherif Abdulkader'
'Tran, Truyen'
'Gupta, Sunil'
'Rana, Santu'
'Venkatesh, Svetha'

_publ_section_title
;
 The search for superionic solid-state electrolytes using a
 physics-informed generative model.
;
_journal_issue 17
_journal_name_full 'Materials horizons'
_journal_page_first 6945
_journal_page_last 6955
_journal_paper_doi 10.1039/d5mh00767d
_journal_volume 12
_journal_year 2025
_chemical_formula_structural LiBeBr3
_chemical_formula_sum 'Be4 Br12 Li4'
_space_group_IT_number 1
_space_group_name_Hall 'P 1'
_space_group_name_H-M_alt 'P 1'
_symmetry_Int_Tables_number 1
_symmetry_space_group_name_H-M 'P 1'
_audit_update_record
;
2025-04-08 deposited with the CCDC.	2025-06-06 downloaded from the CCDC.
;
_cell_angle_alpha 89.99529172
_cell_angle_beta 89.92275282
_cell_angle_gamma 90.00298534
_cell_formula_units_Z 4
_cell_length_a 7.36349178
_cell_length_b 11.45486469
_cell_length_c 6.34158533
_cell_volume 534.898
_cod_data_source_file d5mh00767d3.cif
_cod_data_source_block LiBeBr3
_cod_depositor_comments 'Adding full bibliography for 1574820--1574854.cif.'
_cod_original_cell_volume 534.89829449
_cod_original_formula_sum 'Li4 Be4 Br12'
_cod_database_code 1574840

loop_
_symmetry_equiv_pos_site_id
_symmetry_equiv_pos_as_xyz
1 'x, y, z'

loop_
_atom_site_type_symbol
_atom_site_label
_atom_site_symmetry_multiplicity
_atom_site_fract_x
_atom_site_fract_y
_atom_site_fract_z
_atom_site_occupancy
Li Li0 1 0.75136939 0.74244950 0.41138960 1
Li Li1 1 0.25143051 0.25757214 0.41163797 1
Li Li2 1 0.24930526 0.75744472 -0.08855232 1
Li Li3 1 0.74934299 0.24229647 -0.08820398 1
Be Be4 1 0.00052774 0.00057474 -0.18003653 1
Be Be5 1 0.50047134 -0.00072881 -0.18010896 1
Be Be6 1 0.49926113 0.50117823 0.31986466 1
Be Be7 1 -0.00064726 0.49898008 0.31984812 1
Br Br8 1 0.49366754 0.34302787 0.13827568 1
Br Br9 1 0.00463068 0.33978637 0.14211683 1
Br Br10 1 0.50456287 0.66032250 0.14206866 1
Br Br11 1 -0.00638368 0.65698399 0.13789852 1
Br Br12 1 0.25017353 -0.00743814 0.03829552 1
Br Br13 1 0.75015834 0.00726911 0.03823902 1
Br Br14 1 0.00654735 0.84238679 0.63871624 1
Br Br15 1 0.49552990 0.84042099 0.64137426 1
Br Br16 1 -0.00450650 0.15967049 0.64185312 1
Br Br17 1 0.50646539 0.15766735 0.63866379 1
Br Br18 1 0.24906948 0.49271792 0.53835854 1
Br Br19 1 0.74902399 0.50741769 0.53822940 1
